data_7231960
loop_
_publ_author_name
'Lin, Yan'
'Wang, Qijun'
'Wu, Yang'
'Wang, Chang'
'Jia, Hao'
'Zhang, Cheng'
'Huang, Jiaxing'
'Guo, Hongchao'

_publ_section_title
;
 Pd-catalyzed [3 + 2] cycloaddition of vinylcyclopropanes with
 1-azadienes: synthesis of 4-cyclopentylbenzo[e][1,2,3]oxathiazine
 2,2-dioxides
;
_journal_issue 71
_journal_name_full 'RSC Advances'
_journal_page_first 40798
_journal_paper_doi 10.1039/C8RA08881K
_journal_volume 8
_journal_year 2018
_chemical_formula_moiety 'C22 H17 N3 O3 S'
_chemical_formula_sum 'C22 H17 N3 O3 S'
_chemical_formula_weight 403.44
_space_group_crystal_system monoclinic
_space_group_IT_number 14
_space_group_name_Hall '-P 2yn'
_space_group_name_H-M_alt 'P 1 21/n 1'
_symmetry_space_group_name_Hall '-P 2yn'
_symmetry_space_group_name_H-M 'P 1 21/n 1'
_atom_sites_solution_hydrogens geom
_atom_sites_solution_primary dual
_audit_creation_date 2017-05-16
_audit_creation_method
;
Olex2 1.2
(compiled 2017.03.28 svn.r3405 for OlexSys, GUI svn.r5337)
;
_audit_update_record
;
2018-06-15 deposited with the CCDC.
2018-11-30 downloaded from the CCDC.
;
_cell_angle_alpha 90
_cell_angle_beta 96.86(3)
_cell_angle_gamma 90
_cell_formula_units_Z 4
_cell_length_a 7.6209(15)
_cell_length_b 12.073(2)
_cell_length_c 21.125(4)
_cell_measurement_reflns_used 5141
_cell_measurement_temperature 173(2)
_cell_measurement_theta_max 27.4833
_cell_measurement_theta_min 1.6867
_cell_volume 1929.7(6)
_computing_cell_refinement 'CrystalClear (Rigaku Inc., 2007)'
_computing_data_collection 'CrystalClear (Rigaku Inc., 2007)'
_computing_data_reduction 'CrystalClear (Rigaku Inc., 2007)'
_computing_molecular_graphics 'Olex2 (Dolomanov et al., 2009)'
_computing_publication_material 'CIFTAB (Sheldrick, 2013)'
_computing_structure_refinement 'ShelXL (Sheldrick, 2015)'
_computing_structure_solution 'ShelXT (Sheldrick, 2015)'
_diffrn_ambient_temperature 173(2)
_diffrn_measured_fraction_theta_full 0.994
_diffrn_measured_fraction_theta_max 0.991
_diffrn_measurement_device_type 'MM007-HF CCD(Saturn 724+)'
_diffrn_measurement_method '\w scans at fixed \c = 45\%'
_diffrn_radiation_monochromator Confocal
_diffrn_radiation_type MoK\a
_diffrn_radiation_wavelength 0.71073
_diffrn_reflns_av_R_equivalents 0.0568
_diffrn_reflns_av_unetI/netI 0.0534
_diffrn_reflns_Laue_measured_fraction_full 0.994
_diffrn_reflns_Laue_measured_fraction_max 0.991
_diffrn_reflns_limit_h_max 9
_diffrn_reflns_limit_h_min -9
_diffrn_reflns_limit_k_max 15
_diffrn_reflns_limit_k_min -15
_diffrn_reflns_limit_l_max 27
_diffrn_reflns_limit_l_min -27
_diffrn_reflns_number 14264
_diffrn_reflns_point_group_measured_fraction_full 0.994
_diffrn_reflns_point_group_measured_fraction_max 0.991
_diffrn_reflns_theta_full 25.242
_diffrn_reflns_theta_max 27.506
_diffrn_reflns_theta_min 1.942
_diffrn_source 'Rotating Anode'
_exptl_absorpt_coefficient_mu 0.197
_exptl_absorpt_correction_T_max 1.0000
_exptl_absorpt_correction_T_min 0.7241
_exptl_absorpt_correction_type multi-scan
_exptl_absorpt_process_details 'CrystalClear (Rigaku Inc., 2007)'
_exptl_crystal_colour Colorless
_exptl_crystal_density_diffrn 1.389
_exptl_crystal_description Plate
_exptl_crystal_F_000 840
_exptl_crystal_size_max 0.121
_exptl_crystal_size_mid 0.073
_exptl_crystal_size_min 0.028
_refine_diff_density_max 0.269
_refine_diff_density_min -0.332
_refine_diff_density_rms 0.054
_refine_ls_extinction_method none
_refine_ls_goodness_of_fit_ref 1.225
_refine_ls_hydrogen_treatment constr
_refine_ls_matrix_type full
_refine_ls_number_parameters 262
_refine_ls_number_reflns 4390
_refine_ls_number_restraints 0
_refine_ls_restrained_S_all 1.225
_refine_ls_R_factor_all 0.0846
_refine_ls_R_factor_gt 0.0732
_refine_ls_shift/su_max 0.000
_refine_ls_shift/su_mean 0.000
_refine_ls_structure_factor_coef Fsqd
_refine_ls_weighting_details 'w=1/[\s^2^(Fo^2^)+(0.0228P)^2^+1.8228P] where P=(Fo^2^+2Fc^2^)/3'
_refine_ls_weighting_scheme calc
_refine_ls_wR_factor_gt 0.1259
_refine_ls_wR_factor_ref 0.1307
_reflns_Friedel_coverage 0.000
_reflns_number_gt 3917
_reflns_number_total 4390
_reflns_threshold_expression 'I > 2\s(I)'
_cod_data_source_file c8ra08881k2.cif
_cod_data_source_block mx5919
_cod_original_cell_volume 1929.8(7)
_cod_database_code 7231960
_shelx_shelxl_version_number 2016/6
_shelx_space_group_comment
;
The symmetry employed for this shelxl refinement is uniquely defined
by the following loop, which should always be used as a source of
symmetry information in preference to the above space-group names.
They are only intended as comments.
;
_olex2_refinement_description
;
1. Fixed Uiso
 At 1.2 times of:
  All C(H) groups, All C(H,H) groups
2.a Ternary CH refined with riding coordinates:
 C8(H8), C9(H9), C12(H12)
2.b Secondary CH2 refined with riding coordinates:
 C11(H11A,H11B)
2.c Aromatic/amide H refined with riding coordinates:
 C4(H4), C5(H5), C6(H6), C7(H7), C13(H13), C18(H18), C19(H19), C20(H20),
 C21(H21), C22(H22)
2.d X=CH2 refined with riding coordinates:
 C14(H14A,H14B)
;
_olex2_submission_special_instructions 'No special instructions were received'

loop_
_space_group_symop_operation_xyz
'x, y, z'
'-x+1/2, y+1/2, -z+1/2'
'-x, -y, -z'
'x-1/2, -y-1/2, z-1/2'

loop_
_atom_site_label
_atom_site_type_symbol
_atom_site_fract_x
_atom_site_fract_y
_atom_site_fract_z
_atom_site_U_iso_or_equiv
_atom_site_adp_type
_atom_site_occupancy
_atom_site_site_symmetry_order
_atom_site_calc_flag
_atom_site_refinement_flags_posn
S1 S 0.73514(9) 0.50783(6) 0.44724(3) 0.02747(17) Uani 1 1 d .
O1 O 0.7202(2) 0.44503(16) 0.51272(8) 0.0313(4) Uani 1 1 d .
O2 O 0.6892(3) 0.61888(16) 0.45955(10) 0.0402(5) Uani 1 1 d .
O3 O 0.9006(2) 0.48416(17) 0.42638(9) 0.0366(5) Uani 1 1 d .
N1 N 0.5803(3) 0.45294(18) 0.39714(10) 0.0251(5) Uani 1 1 d .
N2 N 0.1001(3) 0.51038(18) 0.17607(11) 0.0315(5) Uani 1 1 d .
N3 N 0.1511(3) 0.15949(19) 0.21168(11) 0.0349(6) Uani 1 1 d .
C1 C 0.5367(3) 0.3503(2) 0.40290(11) 0.0209(5) Uani 1 1 d .
C2 C 0.6124(3) 0.2798(2) 0.45603(11) 0.0244(5) Uani 1 1 d .
C3 C 0.7070(3) 0.3297(2) 0.50936(12) 0.0292(6) Uani 1 1 d .
C4 C 0.7829(4) 0.2703(3) 0.56114(13) 0.0393(7) Uani 1 1 d .
H4 H 0.844247 0.305842 0.596086 0.047 Uiso 1 1 calc R
C5 C 0.7656(4) 0.1565(3) 0.55977(14) 0.0446(8) Uani 1 1 d .
H5 H 0.816561 0.114913 0.594203 0.053 Uiso 1 1 calc R
C6 C 0.6733(4) 0.1031(3) 0.50793(14) 0.0406(7) Uani 1 1 d .
H6 H 0.663095 0.026327 0.507672 0.049 Uiso 1 1 calc R
C7 C 0.5966(4) 0.1645(2) 0.45660(13) 0.0311(6) Uani 1 1 d .
H7 H 0.533737 0.128611 0.422096 0.037 Uiso 1 1 calc R
C8 C 0.3958(3) 0.3066(2) 0.35293(11) 0.0207(5) Uani 1 1 d .
H8 H 0.422226 0.229257 0.343746 0.025 Uiso 1 1 calc R
C9 C 0.3865(3) 0.3739(2) 0.29101(11) 0.0215(5) Uani 1 1 d .
H9 H 0.399991 0.452019 0.303322 0.026 Uiso 1 1 calc R
C10 C 0.1902(3) 0.3579(2) 0.26148(11) 0.0215(5) Uani 1 1 d .
C11 C 0.0896(4) 0.3705(2) 0.32046(12) 0.0279(6) Uani 1 1 d .
H11A H -0.025286 0.335093 0.313084 0.033 Uiso 1 1 calc R
H11B H 0.072911 0.448140 0.329971 0.033 Uiso 1 1 calc R
C12 C 0.2067(3) 0.3132(2) 0.37606(12) 0.0247(5) Uani 1 1 d .
H12 H 0.213034 0.360813 0.413857 0.030 Uiso 1 1 calc R
C13 C 0.1375(4) 0.2021(2) 0.39225(13) 0.0307(6) Uani 1 1 d .
H13 H 0.125549 0.148751 0.360295 0.037 Uiso 1 1 calc R
C14 C 0.0925(4) 0.1744(3) 0.44797(15) 0.0412(7) Uani 1 1 d .
H14A H 0.102640 0.225629 0.481103 0.049 Uiso 1 1 calc R
H14B H 0.050431 0.103531 0.454459 0.049 Uiso 1 1 calc R
C15 C 0.1376(3) 0.4423(2) 0.21241(11) 0.0224(5) Uani 1 1 d .
C16 C 0.1647(3) 0.2467(2) 0.23251(11) 0.0229(5) Uani 1 1 d .
C17 C 0.5211(3) 0.3505(2) 0.24583(11) 0.0230(5) Uani 1 1 d .
C18 C 0.5835(4) 0.2442(2) 0.23507(13) 0.0294(6) Uani 1 1 d .
H18 H 0.548852 0.184832 0.258748 0.035 Uiso 1 1 calc R
C19 C 0.6962(4) 0.2266(3) 0.18951(14) 0.0380(7) Uani 1 1 d .
H19 H 0.737376 0.155554 0.182882 0.046 Uiso 1 1 calc R
C20 C 0.7483(4) 0.3134(3) 0.15382(14) 0.0424(8) Uani 1 1 d .
H20 H 0.822241 0.300729 0.122592 0.051 Uiso 1 1 calc R
C21 C 0.6903(4) 0.4197(3) 0.16455(14) 0.0390(7) Uani 1 1 d .
H21 H 0.726372 0.478733 0.140933 0.047 Uiso 1 1 calc R
C22 C 0.5784(3) 0.4379(2) 0.21048(12) 0.0293(6) Uani 1 1 d .
H22 H 0.540942 0.509595 0.217857 0.035 Uiso 1 1 calc R

loop_
_atom_site_aniso_label
_atom_site_aniso_U_11
_atom_site_aniso_U_22
_atom_site_aniso_U_33
_atom_site_aniso_U_23
_atom_site_aniso_U_13
_atom_site_aniso_U_12
S1 0.0276(4) 0.0304(4) 0.0243(3) -0.0073(3) 0.0026(3) -0.0066(3)
O1 0.0324(11) 0.0391(11) 0.0219(9) -0.0076(8) 0.0013(8) -0.0075(9)
O2 0.0469(13) 0.0292(11) 0.0438(12) -0.0138(9) 0.0028(10) -0.0074(10)
O3 0.0297(11) 0.0507(13) 0.0304(10) -0.0097(9) 0.0073(8) -0.0098(10)
N1 0.0260(12) 0.0241(11) 0.0240(11) -0.0033(9) -0.0019(9) -0.0012(9)
N2 0.0338(13) 0.0247(12) 0.0338(12) 0.0047(10) -0.0052(10) 0.0003(10)
N3 0.0414(14) 0.0258(13) 0.0357(13) -0.0022(10) -0.0024(11) -0.0019(11)
C1 0.0216(12) 0.0230(13) 0.0182(11) -0.0032(10) 0.0034(9) 0.0009(10)
C2 0.0210(13) 0.0311(14) 0.0204(12) 0.0028(10) -0.0003(10) 0.0003(11)
C3 0.0250(14) 0.0389(16) 0.0239(13) 0.0008(11) 0.0034(11) -0.0016(12)
C4 0.0315(16) 0.062(2) 0.0226(13) 0.0049(14) -0.0042(11) -0.0033(15)
C5 0.0335(17) 0.064(2) 0.0338(16) 0.0249(16) -0.0048(13) -0.0003(16)
C6 0.0355(16) 0.0393(17) 0.0448(17) 0.0186(14) -0.0039(13) -0.0045(14)
C7 0.0275(14) 0.0317(15) 0.0324(14) 0.0056(12) -0.0028(11) 0.0004(12)
C8 0.0233(13) 0.0177(12) 0.0203(11) -0.0011(9) -0.0013(10) 0.0003(10)
C9 0.0250(13) 0.0179(12) 0.0204(11) -0.0009(9) -0.0024(9) -0.0010(10)
C10 0.0221(13) 0.0190(12) 0.0225(12) -0.0002(10) -0.0005(9) 0.0010(10)
C11 0.0279(14) 0.0300(14) 0.0261(13) -0.0003(11) 0.0044(11) 0.0038(12)
C12 0.0282(14) 0.0244(13) 0.0215(12) -0.0006(10) 0.0032(10) 0.0000(11)
C13 0.0306(15) 0.0279(14) 0.0332(14) -0.0018(11) 0.0021(12) -0.0023(12)
C14 0.0469(19) 0.0334(16) 0.0449(18) 0.0062(14) 0.0115(15) -0.0069(15)
C15 0.0233(13) 0.0181(12) 0.0246(12) -0.0034(10) -0.0020(10) 0.0000(10)
C16 0.0221(13) 0.0238(13) 0.0216(12) 0.0043(10) -0.0024(10) 0.0008(11)
C17 0.0228(13) 0.0255(13) 0.0192(12) -0.0018(10) -0.0033(9) -0.0030(11)
C18 0.0292(14) 0.0290(14) 0.0301(14) -0.0031(11) 0.0041(11) -0.0003(12)
C19 0.0306(15) 0.0439(18) 0.0393(16) -0.0126(14) 0.0039(12) 0.0043(14)
C20 0.0288(16) 0.067(2) 0.0323(15) -0.0064(15) 0.0075(12) -0.0011(15)
C21 0.0293(15) 0.054(2) 0.0342(15) 0.0111(14) 0.0045(12) -0.0067(14)
C22 0.0263(14) 0.0296(15) 0.0309(14) 0.0038(11) -0.0006(11) -0.0008(12)

loop_
_atom_type_symbol
_atom_type_description
_atom_type_scat_dispersion_real
_atom_type_scat_dispersion_imag
_atom_type_scat_source
C C 0.0033 0.0016 'International Tables Vol C Tables 4.2.6.8 and 6.1.1.4'
H H 0.0000 0.0000 'International Tables Vol C Tables 4.2.6.8 and 6.1.1.4'
N N 0.0061 0.0033 'International Tables Vol C Tables 4.2.6.8 and 6.1.1.4'
O O 0.0106 0.0060 'International Tables Vol C Tables 4.2.6.8 and 6.1.1.4'
S S 0.1246 0.1234 'International Tables Vol C Tables 4.2.6.8 and 6.1.1.4'

loop_
_geom_angle_atom_site_label_1
_geom_angle_atom_site_label_2
_geom_angle_atom_site_label_3
_geom_angle
O1 S1 N1 104.42(11)
O2 S1 O1 104.24(12)
O2 S1 N1 109.16(12)
O3 S1 O1 109.47(12)
O3 S1 O2 119.84(13)
O3 S1 N1 108.61(11)
C3 O1 S1 116.25(16)
C1 N1 S1 120.22(18)
N1 C1 C2 123.0(2)
N1 C1 C8 116.0(2)
C2 C1 C8 120.9(2)
C3 C2 C1 118.9(2)
C7 C2 C1 123.8(2)
C7 C2 C3 117.3(2)
O1 C3 C2 119.8(2)
C4 C3 O1 117.3(2)
C4 C3 C2 122.9(3)
C3 C4 H4 120.9
C3 C4 C5 118.2(3)
C5 C4 H4 120.9
C4 C5 H5 119.4
C4 C5 C6 121.2(3)
C6 C5 H5 119.4
C5 C6 H6 120.1
C7 C6 C5 119.7(3)
C7 C6 H6 120.1
C2 C7 H7 119.6
C6 C7 C2 120.8(3)
C6 C7 H7 119.6
C1 C8 H8 109.0
C1 C8 C9 111.6(2)
C1 C8 C12 111.45(19)
C9 C8 H8 109.0
C9 C8 C12 106.63(19)
C12 C8 H8 109.0
C8 C9 H9 106.9
C8 C9 C10 102.67(19)
C10 C9 H9 106.9
C17 C9 C8 118.3(2)
C17 C9 H9 106.9
C17 C9 C10 114.52(19)
C11 C10 C9 102.09(19)
C15 C10 C9 111.2(2)
C15 C10 C11 112.3(2)
C15 C10 C16 109.0(2)
C16 C10 C9 110.5(2)
C16 C10 C11 111.7(2)
C10 C11 H11A 110.6
C10 C11 H11B 110.6
C10 C11 C12 105.7(2)
H11A C11 H11B 108.7
C12 C11 H11A 110.6
C12 C11 H11B 110.6
C8 C12 H12 108.9
C11 C12 C8 104.61(19)
C11 C12 H12 108.9
C13 C12 C8 112.7(2)
C13 C12 C11 112.7(2)
C13 C12 H12 108.9
C12 C13 H13 117.5
C14 C13 C12 124.9(3)
C14 C13 H13 117.5
C13 C14 H14A 120.0
C13 C14 H14B 120.0
H14A C14 H14B 120.0
N2 C15 C10 177.4(3)
N3 C16 C10 177.2(3)
C18 C17 C9 123.1(2)
C22 C17 C9 118.5(2)
C22 C17 C18 118.3(2)
C17 C18 H18 119.8
C19 C18 C17 120.4(3)
C19 C18 H18 119.8
C18 C19 H19 119.7
C20 C19 C18 120.6(3)
C20 C19 H19 119.7
C19 C20 H20 120.1
C19 C20 C21 119.8(3)
C21 C20 H20 120.1
C20 C21 H21 120.1
C22 C21 C20 119.9(3)
C22 C21 H21 120.1
C17 C22 H22 119.5
C21 C22 C17 121.0(3)
C21 C22 H22 119.5

loop_
_geom_bond_atom_site_label_1
_geom_bond_atom_site_label_2
_geom_bond_distance
S1 O1 1.5935(19)
S1 O2 1.418(2)
S1 O3 1.413(2)
S1 N1 1.629(2)
O1 C3 1.397(3)
N1 C1 1.293(3)
N2 C15 1.137(3)
N3 C16 1.141(3)
C1 C2 1.470(3)
C1 C8 1.508(3)
C2 C3 1.399(3)
C2 C7 1.398(4)
C3 C4 1.377(4)
C4 H4 0.9300
C4 C5 1.380(5)
C5 H5 0.9300
C5 C6 1.388(4)
C6 H6 0.9300
C6 C7 1.384(4)
C7 H7 0.9300
C8 H8 0.9800
C8 C9 1.534(3)
C8 C12 1.579(3)
C9 H9 0.9800
C9 C10 1.562(3)
C9 C17 1.509(3)
C10 C11 1.547(3)
C10 C15 1.475(3)
C10 C16 1.479(3)
C11 H11A 0.9700
C11 H11B 0.9700
C11 C12 1.550(3)
C12 H12 0.9800
C12 C13 1.496(4)
C13 H13 0.9300
C13 C14 1.308(4)
C14 H14A 0.9300
C14 H14B 0.9300
C17 C18 1.397(4)
C17 C22 1.393(4)
C18 H18 0.9300
C18 C19 1.381(4)
C19 H19 0.9300
C19 C20 1.377(4)
C20 H20 0.9300
C20 C21 1.385(5)
C21 H21 0.9300
C21 C22 1.383(4)
C22 H22 0.9300
